data_1528134
loop_
_publ_author_name
'Tillard-Charbonnel, M.'
'Chousaibi, N.'
'Belin, C.'
'Lapasset, J.'

_publ_section_title
;
 Synthesis and crystal structure determination of the new ternary
 intermetallic phase Na17 Cu6 Ga46.5 (Na102 Cu36 Ga279)
;
_journal_name_full 'Journal of Solid State Chemistry'
_journal_page_first 220
_journal_page_last 228
_journal_volume 100
_journal_year 1992
_chemical_formula_sum 'Cu6 Ga46.5 Na17'
_chemical_name_systematic '(Cu6 Ga46.5) Na17'
_space_group_IT_number 166
_symmetry_space_group_name_Hall '-R 3 2"'
_symmetry_space_group_name_H-M 'R -3 m :H'
_cell_angle_alpha 90
_cell_angle_beta 90
_cell_angle_gamma 120
_cell_formula_units_Z 6
_cell_length_a 16.183
_cell_length_b 16.183
_cell_length_c 35.19
_cell_volume 7981.196
_citation_journal_id_ASTM JSSCBI
_cod_data_source_file Tillard-Charbonnel_JSSCBI_1992_396.cif
_cod_data_source_block Cu6Ga46.5Na17
_cod_database_code 1528134

loop_
_symmetry_equiv_pos_as_xyz
x,y,z
-y,x-y,z
-x+y,-x,z
y,x,-z
-x,-x+y,-z
x-y,-y,-z
-x,-y,-z
y,-x+y,-z
x-y,x,-z
-y,-x,z
x,x-y,z
-x+y,y,z
x+2/3,y+1/3,z+1/3
-y+2/3,x-y+1/3,z+1/3
-x+y+2/3,-x+1/3,z+1/3
y+2/3,x+1/3,-z+1/3
-x+2/3,-x+y+1/3,-z+1/3
x-y+2/3,-y+1/3,-z+1/3
-x+2/3,-y+1/3,-z+1/3
y+2/3,-x+y+1/3,-z+1/3
x-y+2/3,x+1/3,-z+1/3
-y+2/3,-x+1/3,z+1/3
x+2/3,x-y+1/3,z+1/3
-x+y+2/3,y+1/3,z+1/3
x+1/3,y+2/3,z+2/3
-y+1/3,x-y+2/3,z+2/3
-x+y+1/3,-x+2/3,z+2/3
y+1/3,x+2/3,-z+2/3
-x+1/3,-x+y+2/3,-z+2/3
x-y+1/3,-y+2/3,-z+2/3
-x+1/3,-y+2/3,-z+2/3
y+1/3,-x+y+2/3,-z+2/3
x-y+1/3,x+2/3,-z+2/3
-y+1/3,-x+2/3,z+2/3
x+1/3,x-y+2/3,z+2/3
-x+y+1/3,y+2/3,z+2/3

loop_
_atom_site_label
_atom_site_type_symbol
_atom_site_fract_x
_atom_site_fract_y
_atom_site_fract_z
_atom_site_occupancy
_atom_site_U_iso_or_equiv
Cu3 Cu 0.4972 0.1606 0.1544 0.104 0.0
Na4 Na 0.46135 0.9227 0.1542 1 0.0
Cu6 Cu 0.24515 0.4903 0.2664 0.104 0.0
Cu2 Cu 0.3447 0.0355 0.2029 0.104 0.0
Ga2 Ga 0.3447 0.0355 0.2029 0.896 0.0
Cu4 Cu 0.3693 0.9192 0.2456 0.104 0.0
Cu10 Cu 0.473 0.2365 0.032 0.104 0.0
Ga3 Ga 0.4972 0.1606 0.1544 0.896 0.0
Na5 Na 0 0 0.7593 1 0.0
Na6 Na 0 0 0.8609 1 0.0
Ga13 Ga 0.2798 0.5596 0.3408 0.896 0.0
Ga10 Ga 0.473 0.2365 0.032 0.896 0.0
Cu9 Cu 0.49195 0.9839 0.305 0.104 0.0
Cu13 Cu 0.2798 0.5596 0.3408 0.104 0.0
Ga11 Ga 0.1728 0.0864 0.9862 0.896 0.0
Ga14 Ga 0 0 0.616 0.896 0.0
Ga7 Ga 0.2192 0.1096 0.1174 0.896 0.0
Cu5 Cu 0.1083 0.05415 0.0581 0.104 0.0
Ga1 Ga 0.3019 0.8815 0.3202 0.896 0.0
Na1 Na 0.3732 0.2887 0.2879 1 0.0
Cu11 Cu 0.1728 0.0864 0.9862 0.104 0.0
Ga6 Ga 0.24515 0.4903 0.2664 0.896 0.0
Cu15 Cu 0 0 0.5 1 0.0
Na3 Na 0.20425 0.4085 0.4072 1 0.0
Cu14 Cu 0 0 0.616 0.104 0.0
Cu12 Cu 0.39015 0.7803 0.2229 0.104 0.0
Na2 Na 0.8906 0.4453 0.2301 1 0.0
Ga12 Ga 0.39015 0.7803 0.2229 0.896 0.0
Ga8 Ga 0.4143 0.20715 0.1015 0.896 0.0
Cu8 Cu 0.4143 0.20715 0.1015 0.104 0.0
Cu7 Cu 0.2192 0.1096 0.1174 0.104 0.0
Ga5 Ga 0.1083 0.05415 0.0581 0.896 0.0
Cu1 Cu 0.3019 0.8815 0.3202 0.104 0.0
Ga4 Ga 0.3693 0.9192 0.2456 0.896 0.0
Ga9 Ga 0.49195 0.9839 0.305 0.896 0.0
